data_1518563
loop_
_publ_author_name
'Je\.zewski, Artur'
'Hammann, Tommy'
'Cywi\'nski, Piotr J'
'Gryko, Daniel T.'

_publ_section_title
;
 Optical Behavior of Substituted 4-(2'-Hydroxyphenyl)imidazoles.
;
_journal_issue 6
_journal_name_full 'The journal of physical chemistry. B'
_journal_page_first 2507
_journal_page_last 2514
_journal_paper_doi 10.1021/jp507992x
_journal_volume 119
_journal_year 2015
_chemical_formula_moiety '2(C29 H21 F3 N2 O2), O, 2(C H3)'
_chemical_formula_sum 'C60 H48 F6 N4 O5'
_chemical_formula_weight 1019.02
_chemical_name_systematic
;
 ?
;
_space_group_crystal_system monoclinic
_space_group_IT_number 14
_space_group_name_Hall '-P 2yn'
_space_group_name_H-M_alt 'P 1 21/n 1'
_symmetry_space_group_name_Hall '-P 2yn'
_symmetry_space_group_name_H-M 'P 1 21/n 1'
_atom_sites_solution_hydrogens geom
_audit_creation_method SHELXL-2014
_cell_angle_alpha 90
_cell_angle_beta 99.221(2)
_cell_angle_gamma 90
_cell_formula_units_Z 2
_cell_length_a 16.6424(6)
_cell_length_b 9.3140(3)
_cell_length_c 17.8080(7)
_cell_measurement_temperature 296(2)
_cell_measurement_theta_max 66.59
_cell_measurement_theta_min 3.97
_cell_volume 2724.70(17)
_computing_cell_refinement 'Bruker SAINT'
_computing_data_reduction 'Bruker SAINT'
_computing_molecular_graphics 'Bruker SHELXTL'
_computing_publication_material 'Bruker SHELXTL'
_computing_structure_refinement 'SHELXL-2014 (Sheldrick, 2014)'
_computing_structure_solution 'SHELXL-2014 (Sheldrick, 2014)'
_diffrn_ambient_temperature 296(2)
_diffrn_measured_fraction_theta_full 0.978
_diffrn_measured_fraction_theta_max 0.998
_diffrn_measurement_device_type 'Bruker APEX-II CCD'
_diffrn_measurement_method '\f and \w scans'
_diffrn_radiation_monochromator graphite
_diffrn_radiation_type CuK\a
_diffrn_radiation_wavelength 1.54178
_diffrn_reflns_av_R_equivalents 0.2178
_diffrn_reflns_av_unetI/netI 0.0684
_diffrn_reflns_Laue_measured_fraction_full 0.978
_diffrn_reflns_Laue_measured_fraction_max 0.998
_diffrn_reflns_limit_h_max 19
_diffrn_reflns_limit_h_min -18
_diffrn_reflns_limit_k_max 11
_diffrn_reflns_limit_k_min -10
_diffrn_reflns_limit_l_max 21
_diffrn_reflns_limit_l_min -20
_diffrn_reflns_number 36142
_diffrn_reflns_point_group_measured_fraction_full 0.978
_diffrn_reflns_point_group_measured_fraction_max 0.998
_diffrn_reflns_theta_full 67.679
_diffrn_reflns_theta_max 66.593
_diffrn_reflns_theta_min 3.967
_diffrn_source 'fine-focus sealed tube'
_exptl_absorpt_coefficient_mu 0.780
_exptl_absorpt_correction_T_max 0.8270
_exptl_absorpt_correction_T_min 0.6720
_exptl_absorpt_correction_type multi-scan
_exptl_absorpt_process_details sadabs
_exptl_crystal_colour colourless
_exptl_crystal_density_diffrn 1.242
_exptl_crystal_description needle
_exptl_crystal_F_000 1060
_exptl_crystal_size_max 0.553
_exptl_crystal_size_mid 0.438
_exptl_crystal_size_min 0.254
_refine_diff_density_max 0.863
_refine_diff_density_min -0.602
_refine_diff_density_rms 0.092
_refine_ls_extinction_coef 0.0039(17)
_refine_ls_extinction_expression Fc^*^=kFc[1+0.001xFc^2^\l^3^/sin(2\q)]^-1/4^
_refine_ls_extinction_method SHELXL
_refine_ls_goodness_of_fit_ref 1.963
_refine_ls_hydrogen_treatment constr
_refine_ls_matrix_type full
_refine_ls_number_parameters 338
_refine_ls_number_reflns 4806
_refine_ls_number_restraints 0
_refine_ls_restrained_S_all 1.963
_refine_ls_R_factor_all 0.1677
_refine_ls_R_factor_gt 0.1504
_refine_ls_shift/su_max 0.418
_refine_ls_shift/su_mean 0.028
_refine_ls_structure_factor_coef Fsqd
_refine_ls_weighting_details 'w=1/[\s^2^(Fo^2^)+(0.2000P)^2^] where P=(Fo^2^+2Fc^2^)/3'
_refine_ls_weighting_scheme calc
_refine_ls_wR_factor_gt 0.4373
_refine_ls_wR_factor_ref 0.4836
_reflns_Friedel_coverage 0.000
_reflns_number_gt 3636
_reflns_number_total 4806
_reflns_threshold_expression 'I > 2\s(I)'
_cod_data_source_file jp507992x_si_003.cif
_cod_data_source_block AJE164_0m
_cod_depositor_comments 'Adding full bibliography for 1518562--1518563.cif.'
_cod_database_code 1518563
_shelx_space_group_comment
;
The symmetry employed for this shelxl refinement is uniquely defined
by the following loop, which should always be used as a source of
symmetry information in preference to the above space-group names.
They are only intended as comments.
;
_shelx_estimated_absorpt_t_min 0.672
_shelx_estimated_absorpt_t_max 0.827
_shelxl_version_number 2014-3

loop_
_space_group_symop_operation_xyz
'x, y, z'
'-x+1/2, y+1/2, -z+1/2'
'-x, -y, -z'
'x-1/2, -y-1/2, z-1/2'

loop_
_atom_site_label
_atom_site_type_symbol
_atom_site_fract_x
_atom_site_fract_y
_atom_site_fract_z
_atom_site_U_iso_or_equiv
_atom_site_adp_type
_atom_site_occupancy
_atom_site_site_symmetry_order
_atom_site_calc_flag
_atom_site_refinement_flags_posn
_atom_site_refinement_flags_adp
_atom_site_refinement_flags_occupancy
_atom_site_disorder_assembly
_atom_site_disorder_group
F1' F 0.8435(6) 0.8427(10) 1.2682(5) 0.137(3) Uiso 0.559(8) 1 d . . P A 1
F1" F 0.7714(8) 0.8409(14) 1.2404(7) 0.144(4) Uiso 0.441(8) 1 d . . P A 2
F2' F 0.7543(7) 0.6471(13) 1.2776(6) 0.166(4) Uiso 0.559(8) 1 d . . P A 1
F2" F 0.7324(6) 0.7594(11) 1.2468(6) 0.117(3) Uiso 0.441(8) 1 d . . P A 2
F3' F 0.8309(6) 0.6299(11) 1.3038(5) 0.144(3) Uiso 0.559(8) 1 d . . P A 1
F3" F 0.8703(8) 0.7371(14) 1.3011(7) 0.146(4) Uiso 0.441(8) 1 d . . P A 2
O1 O 0.92856(19) 0.1339(3) 0.8517(2) 0.0776(10) Uani 1 1 d . . . . .
H1 H 0.9302 0.0459 0.8532 0.116 Uiso 1 1 calc R U . . .
O2 O 0.9665(2) 0.8455(3) 0.8597(2) 0.0833(11) Uani 1 1 d . . . . .
H2 H 0.9432 0.7960 0.8876 0.125 Uiso 1 1 calc R U . . .
N1 N 0.9173(2) 0.6143(3) 0.9185(2) 0.0641(10) Uani 1 1 d . . . . .
N2 N 0.8524(2) 0.4078(3) 0.9173(2) 0.0636(10) Uani 1 1 d . . . . .
C1 C 0.8774(2) 0.5285(4) 0.9590(2) 0.0621(10) Uani 1 1 d . . . . .
C2 C 0.8771(2) 0.4205(4) 0.8468(2) 0.0629(11) Uani 1 1 d . . . . .
C3 C 0.9182(2) 0.5491(4) 0.8487(3) 0.0626(11) Uani 1 1 d . . . . .
C4 C 0.8591(2) 0.5687(4) 1.0341(2) 0.0631(11) Uani 1 1 d . . . . .
C5 C 0.9113(3) 0.6604(5) 1.0791(3) 0.0750(12) Uani 1 1 d . . . . .
H5 H 0.9594 0.6885 1.0630 0.090 Uiso 1 1 calc R U . . .
C6 C 0.8944(3) 0.7105(6) 1.1460(3) 0.0856(14) Uani 1 1 d . . . . .
H6 H 0.9291 0.7769 1.1735 0.103 Uiso 1 1 calc R U . . .
C7 C 0.8252(3) 0.6636(5) 1.1746(3) 0.0796(13) Uani 1 1 d . . . . .
C8 C 0.8078(4) 0.7173(7) 1.2470(4) 0.1026(19) Uani 1 1 d . . . . .
C9 C 0.7726(3) 0.5719(5) 1.1306(3) 0.0810(14) Uani 1 1 d . . . . .
H9 H 0.7252 0.5426 1.1477 0.097 Uiso 1 1 calc R U . . .
C10 C 0.7889(3) 0.5224(5) 1.0612(3) 0.0785(13) Uani 1 1 d . . . . .
H10 H 0.7533 0.4587 1.0327 0.094 Uiso 1 1 calc R U . . .
C11 C 0.8136(2) 0.2846(4) 0.9444(3) 0.0647(11) Uani 1 1 d . . . . .
C12 C 0.8531(3) 0.2119(5) 1.0077(3) 0.0774(13) Uani 1 1 d . . . . .
H12 H 0.9052 0.2393 1.0302 0.093 Uiso 1 1 calc R U . . .
C13 C 0.8146(4) 0.0987(5) 1.0370(3) 0.0904(15) Uani 1 1 d . . . . .
H13 H 0.8403 0.0511 1.0801 0.108 Uiso 1 1 calc R U . . .
C14 C 0.7375(4) 0.0554(5) 1.0025(3) 0.0884(16) Uani 1 1 d . . . . .
C15 C 0.6950(5) -0.0689(6) 1.0362(5) 0.123(2) Uani 1 1 d . . . . .
H15A H 0.7322 -0.1130 1.0764 0.184 Uiso 1 1 calc R U . . .
H15B H 0.6776 -0.1386 0.9973 0.184 Uiso 1 1 calc R U . . .
H15C H 0.6486 -0.0332 1.0562 0.184 Uiso 1 1 calc R U . . .
C16 C 0.7011(3) 0.1270(5) 0.9392(3) 0.0847(14) Uani 1 1 d . . . . .
H16 H 0.6500 0.0968 0.9156 0.102 Uiso 1 1 calc R U . . .
C17 C 0.7372(3) 0.2439(4) 0.9086(3) 0.0739(12) Uani 1 1 d . . . . .
H17 H 0.7110 0.2922 0.8659 0.089 Uiso 1 1 calc R U . . .
C18 C 0.8524(2) 0.3176(4) 0.7837(3) 0.0643(11) Uani 1 1 d . . . . .
C19 C 0.8790(2) 0.1767(4) 0.7878(3) 0.0655(11) Uani 1 1 d . . . . .
C20 C 0.8563(3) 0.0861(4) 0.7261(3) 0.0771(13) Uani 1 1 d . . . . .
H20 H 0.8749 -0.0082 0.7280 0.093 Uiso 1 1 calc R U . . .
C21 C 0.8072(4) 0.1349(5) 0.6629(3) 0.0854(14) Uani 1 1 d . . . . .
H21 H 0.7923 0.0729 0.6221 0.103 Uiso 1 1 calc R U . . .
C22 C 0.7787(3) 0.2741(5) 0.6577(3) 0.0841(14) Uani 1 1 d . . . . .
H22 H 0.7444 0.3064 0.6146 0.101 Uiso 1 1 calc R U . . .
C23 C 0.8032(3) 0.3645(4) 0.7194(3) 0.0724(12) Uani 1 1 d . . . . .
H23 H 0.7857 0.4594 0.7168 0.087 Uiso 1 1 calc R U . . .
C24 C 0.9609(2) 0.6197(4) 0.7926(3) 0.0677(12) Uani 1 1 d . . . . .
C25 C 0.9836(3) 0.5454(5) 0.7316(3) 0.0802(14) Uani 1 1 d . . . . .
H25 H 0.9701 0.4488 0.7251 0.096 Uiso 1 1 calc R U . . .
C26 C 1.0254(4) 0.6108(7) 0.6809(3) 0.0955(16) Uani 1 1 d . . . . .
H26 H 1.0389 0.5588 0.6401 0.115 Uiso 1 1 calc R U . . .
C27 C 1.0477(4) 0.7532(6) 0.6898(4) 0.0964(17) Uani 1 1 d . . . . .
H27 H 1.0761 0.7973 0.6552 0.116 Uiso 1 1 calc R U . . .
C28 C 1.0276(3) 0.8288(5) 0.7501(4) 0.0904(16) Uani 1 1 d . . . . .
H28 H 1.0426 0.9248 0.7566 0.109 Uiso 1 1 calc R U . . .
C29 C 0.9850(3) 0.7634(4) 0.8015(3) 0.0731(12) Uani 1 1 d . . . . .
O51 O 0.0000 0.0000 0.5000 0.45(2) Uani 1 2 d S . P . .
C51 C 0.011(2) 0.172(4) 0.5471(18) 0.400(18) Uiso 1 1 d . . . . .
H51A H -0.0339 0.2330 0.5263 0.600 Uiso 1 1 calc R U . . .
H51B H 0.0610 0.2157 0.5395 0.600 Uiso 1 1 calc R U . . .
H51C H 0.0106 0.1590 0.6006 0.600 Uiso 1 1 calc R U . . .

loop_
_atom_site_aniso_label
_atom_site_aniso_U_11
_atom_site_aniso_U_22
_atom_site_aniso_U_33
_atom_site_aniso_U_23
_atom_site_aniso_U_13
_atom_site_aniso_U_12
O1 0.083(2) 0.0474(16) 0.102(2) -0.0014(13) 0.0157(18) 0.0019(12)
O2 0.115(3) 0.0405(15) 0.102(2) 0.0018(14) 0.0401(19) -0.0050(14)
N1 0.073(2) 0.0413(16) 0.082(2) -0.0022(14) 0.0255(16) -0.0035(13)
N2 0.073(2) 0.0393(16) 0.082(2) 0.0036(14) 0.0255(16) -0.0002(12)
C1 0.070(2) 0.0450(19) 0.075(2) -0.0034(16) 0.0216(18) -0.0019(15)
C2 0.072(2) 0.0423(19) 0.078(3) -0.0029(16) 0.0247(19) 0.0006(15)
C3 0.068(2) 0.0371(18) 0.087(3) 0.0032(16) 0.0257(19) 0.0030(14)
C4 0.070(2) 0.044(2) 0.079(3) -0.0019(16) 0.0207(19) -0.0026(14)
C5 0.070(2) 0.070(3) 0.088(3) -0.007(2) 0.025(2) -0.0038(19)
C6 0.082(3) 0.083(3) 0.094(3) -0.016(3) 0.020(2) -0.001(2)
C7 0.095(3) 0.066(3) 0.081(3) -0.001(2) 0.023(2) 0.009(2)
C8 0.101(4) 0.092(4) 0.123(5) -0.001(3) 0.043(4) 0.012(3)
C9 0.092(3) 0.061(3) 0.099(3) 0.001(2) 0.045(3) -0.001(2)
C10 0.088(3) 0.064(3) 0.090(3) -0.006(2) 0.035(2) -0.009(2)
C11 0.070(2) 0.0425(19) 0.086(3) 0.0001(17) 0.0243(19) -0.0011(15)
C12 0.085(3) 0.063(3) 0.086(3) 0.012(2) 0.021(2) -0.0012(19)
C13 0.109(4) 0.062(3) 0.104(4) 0.014(2) 0.030(3) -0.005(2)
C14 0.125(4) 0.055(3) 0.095(3) 0.002(2) 0.046(3) -0.014(2)
C15 0.167(6) 0.078(4) 0.140(5) 0.010(4) 0.075(5) -0.030(4)
C16 0.085(3) 0.063(3) 0.113(4) -0.001(2) 0.036(3) -0.019(2)
C17 0.079(3) 0.054(2) 0.094(3) 0.000(2) 0.029(2) -0.0051(18)
C18 0.065(2) 0.048(2) 0.084(3) 0.0014(18) 0.0252(19) -0.0039(15)
C19 0.070(2) 0.046(2) 0.085(3) -0.0033(17) 0.026(2) -0.0086(16)
C20 0.084(3) 0.048(2) 0.103(4) -0.012(2) 0.026(3) -0.0109(18)
C21 0.104(3) 0.064(3) 0.090(3) -0.006(2) 0.021(3) -0.016(2)
C22 0.087(3) 0.079(3) 0.088(3) -0.005(2) 0.019(3) -0.007(2)
C23 0.079(3) 0.057(2) 0.083(3) 0.0025(19) 0.020(2) -0.0026(18)
C24 0.070(2) 0.048(2) 0.088(3) -0.0008(18) 0.024(2) -0.0005(16)
C25 0.084(3) 0.058(2) 0.108(4) -0.003(2) 0.044(3) -0.0059(19)
C26 0.100(4) 0.097(4) 0.100(4) -0.003(3) 0.050(3) -0.002(3)
C27 0.099(3) 0.095(4) 0.105(4) 0.022(3) 0.048(3) -0.011(3)
C28 0.098(3) 0.061(2) 0.121(4) 0.016(3) 0.042(3) -0.013(2)
C29 0.077(3) 0.045(2) 0.103(3) 0.0077(19) 0.033(2) -0.0021(16)
O51 0.69(7) 0.27(3) 0.36(3) 0.14(2) -0.02(3) 0.02(3)

loop_
_atom_type_symbol
_atom_type_description
_atom_type_scat_dispersion_real
_atom_type_scat_dispersion_imag
_atom_type_scat_source
C C 0.0181 0.0000 'International Tables Vol C Tables 4.2.6.8 and 6.1.1.4'
H H 0.0000 0.0000 'International Tables Vol C Tables 4.2.6.8 and 6.1.1.4'
N N 0.0311 0.0000 'International Tables Vol C Tables 4.2.6.8 and 6.1.1.4'
O O 0.0492 0.0000 'International Tables Vol C Tables 4.2.6.8 and 6.1.1.4'
F F 0.0727 0.0000 'International Tables Vol C Tables 4.2.6.8 and 6.1.1.4'

loop_
_geom_angle_atom_site_label_1
_geom_angle_atom_site_label_2
_geom_angle_atom_site_label_3
_geom_angle
_geom_angle_site_symmetry_1
F2" F1" C8 68.0(10) .
C8 F2' F3' 60.7(7) .
F1" F2" C8 66.2(10) .
C8 F3' F2' 59.6(7) .
C19 O1 H1 109.5 .
C29 O2 H2 109.5 .
C1 N1 C3 107.6(3) .
C1 N2 C2 108.1(3) .
C1 N2 C11 125.9(3) .
C2 N2 C11 125.8(3) .
N1 C1 N2 109.5(3) .
N1 C1 C4 122.6(3) .
N2 C1 C4 127.7(3) .
N2 C2 C3 105.7(3) .
N2 C2 C18 123.0(3) .
C3 C2 C18 131.0(4) .
N1 C3 C2 109.0(3) .
N1 C3 C24 119.3(3) .
C2 C3 C24 131.7(4) .
C10 C4 C5 118.2(4) .
C10 C4 C1 122.8(4) .
C5 C4 C1 118.9(3) .
C6 C5 C4 121.6(4) .
C6 C5 H5 119.2 .
C4 C5 H5 119.2 .
C5 C6 C7 120.9(5) .
C5 C6 H6 119.6 .
C7 C6 H6 119.6 .
C6 C7 C9 118.2(4) .
C6 C7 C8 120.4(5) .
C9 C7 C8 121.3(5) .
F3' C8 F2' 59.7(7) .
F3' C8 F1' 105.2(8) .
F2' C8 F1' 128.8(8) .
F1" C8 F3" 104.2(9) .
F1" C8 F2" 45.8(6) .
F3" C8 F2" 127.1(9) .
F3' C8 C7 113.3(6) .
F2' C8 C7 116.6(8) .
F1' C8 C7 114.1(6) .
F1" C8 C7 112.4(7) .
F3" C8 C7 116.8(7) .
F2" C8 C7 115.2(7) .
C10 C9 C7 121.1(4) .
C10 C9 H9 119.4 .
C7 C9 H9 119.4 .
C9 C10 C4 119.9(5) .
C9 C10 H10 120.1 .
C4 C10 H10 120.1 .
C17 C11 C12 121.5(4) .
C17 C11 N2 119.6(4) .
C12 C11 N2 118.9(4) .
C13 C12 C11 119.5(5) .
C13 C12 H12 120.2 .
C11 C12 H12 120.2 .
C12 C13 C14 120.4(5) .
C12 C13 H13 119.8 .
C14 C13 H13 119.8 .
C16 C14 C13 118.6(4) .
C16 C14 C15 121.5(6) .
C13 C14 C15 119.8(6) .
C14 C15 H15A 109.5 .
C14 C15 H15B 109.5 .
H15A C15 H15B 109.5 .
C14 C15 H15C 109.5 .
H15A C15 H15C 109.5 .
H15B C15 H15C 109.5 .
C14 C16 C17 122.8(5) .
C14 C16 H16 118.6 .
C17 C16 H16 118.6 .
C11 C17 C16 117.2(5) .
C11 C17 H17 121.4 .
C16 C17 H17 121.4 .
C23 C18 C19 119.4(4) .
C23 C18 C2 118.9(4) .
C19 C18 C2 121.7(4) .
O1 C19 C20 122.6(4) .
O1 C19 C18 118.0(4) .
C20 C19 C18 119.4(4) .
C19 C20 C21 120.2(4) .
C19 C20 H20 119.9 .
C21 C20 H20 119.9 .
C22 C21 C20 121.7(5) .
C22 C21 H21 119.1 .
C20 C21 H21 119.2 .
C21 C22 C23 117.5(5) .
C21 C22 H22 121.3 .
C23 C22 H22 121.2 .
C18 C23 C22 121.9(4) .
C18 C23 H23 119.1 .
C22 C23 H23 119.1 .
C25 C24 C29 117.1(4) .
C25 C24 C3 121.9(4) .
C29 C24 C3 120.8(4) .
C26 C25 C24 121.6(5) .
C26 C25 H25 119.2 .
C24 C25 H25 119.2 .
C25 C26 C27 120.6(5) .
C25 C26 H26 119.7 .
C27 C26 H26 119.7 .
C26 C27 C28 119.3(4) .
C26 C27 H27 120.4 .
C28 C27 H27 120.4 .
C29 C28 C27 120.4(5) .
C29 C28 H28 119.8 .
C27 C28 H28 119.8 .
O2 C29 C28 117.2(4) .
O2 C29 C24 121.8(4) .
C28 C29 C24 121.0(4) .
C51 O51 C51 180.0(18) 3_556
O51 C51 H51A 109.4 .
O51 C51 H51B 109.5 .
H51A C51 H51B 109.5 .
O51 C51 H51C 109.5 .
H51A C51 H51C 109.5 .
H51B C51 H51C 109.5 .

loop_
_geom_bond_atom_site_label_1
_geom_bond_atom_site_label_2
_geom_bond_distance
_geom_bond_site_symmetry_2
F1' C8 1.338(11) .
F1" F2" 1.017(13) .
F1" C8 1.297(14) .
F2' C8 1.293(12) .
F2' F3' 1.294(13) .
F2" C8 1.314(11) .
F3' C8 1.307(11) .
F3" C8 1.314(14) .
O1 C19 1.355(5) .
O1 H1 0.8200 .
O2 C29 1.362(6) .
O2 H2 0.8200 .
N1 C1 1.324(5) .
N1 C3 1.385(5) .
N2 C1 1.374(5) .
N2 C2 1.388(5) .
N2 C11 1.437(5) .
C1 C4 1.468(6) .
C2 C3 1.377(5) .
C2 C18 1.484(6) .
C3 C24 1.470(5) .
C4 C10 1.402(6) .
C4 C5 1.380(6) .
C5 C6 1.351(7) .
C5 H5 0.9300 .
C6 C7 1.401(7) .
C6 H6 0.9300 .
C7 C9 1.375(7) .
C7 C8 1.456(8) .
C9 C10 1.385(7) .
C9 H9 0.9300 .
C10 H10 0.9300 .
C11 C17 1.381(7) .
C11 C12 1.386(7) .
C12 C13 1.379(7) .
C12 H12 0.9300 .
C13 C14 1.391(9) .
C13 H13 0.9300 .
C14 C16 1.364(8) .
C14 C15 1.529(6) .
C15 H15A 0.9600 .
C15 H15B 0.9600 .
C15 H15C 0.9600 .
C16 C17 1.396(6) .
C16 H16 0.9300 .
C17 H17 0.9300 .
C18 C23 1.368(6) .
C18 C19 1.383(6) .
C19 C20 1.389(6) .
C20 C21 1.359(7) .
C20 H20 0.9300 .
C21 C22 1.378(7) .
C21 H21 0.9300 .
C22 C23 1.393(7) .
C22 H22 0.9300 .
C23 H23 0.9300 .
C24 C25 1.391(6) .
C24 C29 1.399(6) .
C25 C26 1.368(7) .
C25 H25 0.9300 .
C26 C27 1.379(8) .
C26 H26 0.9300 .
C27 C28 1.370(8) .
C27 H27 0.9300 .
C28 C29 1.385(6) .
C28 H28 0.9300 .
O51 C51 1.80(4) 3_556
O51 C51 1.80(4) .
C51 H51A 0.9600 .
C51 H51B 0.9600 .
C51 H51C 0.9600 .

loop_
_geom_hbond_atom_site_label_D
_geom_hbond_atom_site_label_H
_geom_hbond_atom_site_label_A
_geom_hbond_distance_DH
_geom_hbond_distance_HA
_geom_hbond_distance_DA
_geom_hbond_angle_DHA
_geom_hbond_site_symmetry_A
C51 H51C F3" 0.96 2.61 3.20(4) 119.8 3_667
O2 H2 N1 0.82 1.85 2.584(4) 148.1 .
O1 H1 O2 0.82 1.96 2.758(4) 164.1 1_545
C51 H51C F3" 0.96 2.61 3.20(4) 119.8 3_667
O2 H2 N1 0.82 1.85 2.584(4) 148.1 .
O1 H1 O2 0.82 1.96 2.758(4) 164.1 1_545
C51 H51C F3" 0.96 2.61 3.20(4) 119.8 3_667
O2 H2 N1 0.82 1.85 2.584(4) 148.1 .
O1 H1 O2 0.82 1.96 2.758(4) 164.1 1_545
C51 H51C F3" 0.96 2.61 3.20(4) 119.8 3_667
O2 H2 N1 0.82 1.85 2.584(4) 148.1 .
O1 H1 O2 0.82 1.96 2.758(4) 164.1 1_545
C51 H51C F3" 0.96 2.61 3.20(4) 119.8 3_667
O2 H2 N1 0.82 1.85 2.584(4) 148.1 .
O1 H1 O2 0.82 1.96 2.758(4) 164.1 1_545
C51 H51C F3" 0.96 2.61 3.20(4) 119.8 3_667
O2 H2 N1 0.82 1.85 2.584(4) 148.1 .
O1 H1 O2 0.82 1.96 2.758(4) 164.1 1_545
O2 H2 N1 0.82 1.85 2.584(4) 148.1 .
O1 H1 O2 0.82 1.96 2.758(4) 164.1 1_545
C51 H51C F3" 0.96 2.61 3.20(4) 119.8 3_667
O2 H2 N1 0.82 1.85 2.584(4) 148.1 .
O1 H1 O2 0.82 1.96 2.758(4) 164.1 1_545
C51 H51C F3" 0.96 2.61 3.20(4) 119.8 3_667
O2 H2 N1 0.82 1.85 2.584(4) 148.1 .
O1 H1 O2 0.82 1.96 2.758(4) 164.1 1_545
C51 H51C F3" 0.96 2.61 3.20(4) 119.8 3_667
O2 H2 N1 0.82 1.85 2.584(4) 148.1 .
O1 H1 O2 0.82 1.96 2.758(4) 164.1 1_545
C51 H51C F3" 0.96 2.61 3.20(4) 119.8 3_667
O2 H2 N1 0.82 1.85 2.584(4) 148.1 .
O1 H1 O2 0.82 1.96 2.758(4) 164.1 1_545
C51 H51C F3" 0.96 2.61 3.20(4) 119.8 3_667
O2 H2 N1 0.82 1.85 2.584(4) 148.1 .
O1 H1 O2 0.82 1.96 2.758(4) 164.1 1_545
C51 H51C F3" 0.96 2.61 3.20(4) 119.8 3_667
O2 H2 N1 0.82 1.85 2.584(4) 148.1 .
O1 H1 O2 0.82 1.96 2.758(4) 164.1 1_545
C51 H51C F3" 0.96 2.61 3.20(4) 119.8 3_667
O2 H2 N1 0.82 1.85 2.584(4) 148.1 .
O1 H1 O2 0.82 1.96 2.758(4) 164.1 1_545
C51 H51C F3" 0.96 2.61 3.20(4) 119.8 3_667
O2 H2 N1 0.82 1.85 2.584(4) 148.1 .
O1 H1 O2 0.82 1.96 2.758(4) 164.1 1_545
C51 H51C F3" 0.96 2.61 3.20(4) 119.8 3_667
O2 H2 N1 0.82 1.85 2.584(4) 148.1 .
O1 H1 O2 0.82 1.96 2.758(4) 164.1 1_545
C51 H51C F3" 0.96 2.61 3.20(4) 119.8 3_667
O2 H2 N1 0.82 1.85 2.584(4) 148.1 .
O2 H2 N1 0.82 1.85 2.584(4) 148.1 .
C51 H51C F3" 0.96 2.61 3.20(4) 119.8 3_667
O1 H1 O2 0.82 1.96 2.758(4) 164.1 1_545
O2 H2 N1 0.82 1.85 2.584(4) 148.1 .
C51 H51C F3" 0.96 2.61 3.20(4) 119.8 3_667
O1 H1 O2 0.82 1.96 2.758(4) 164.1 1_545
O2 H2 N1 0.82 1.85 2.584(4) 148.1 .
C51 H51C F3" 0.96 2.61 3.20(4) 119.8 3_667
O1 H1 O2 0.82 1.96 2.758(4) 164.1 1_545
O2 H2 N1 0.82 1.85 2.584(4) 148.1 .
C51 H51C F3" 0.96 2.61 3.20(4) 119.8 3_667
O1 H1 O2 0.82 1.96 2.758(4) 164.1 1_545
O2 H2 N1 0.82 1.85 2.584(4) 148.1 .
C51 H51C F3" 0.96 2.61 3.20(4) 119.8 3_667
O1 H1 O2 0.82 1.96 2.758(4) 164.1 1_545
O2 H2 N1 0.82 1.85 2.584(4) 148.1 .
C51 H51C F3" 0.96 2.61 3.20(4) 119.8 3_667
O1 H1 O2 0.82 1.96 2.758(4) 164.1 1_545
O2 H2 N1 0.82 1.85 2.584(4) 148.1 .
C51 H51C F3" 0.96 2.61 3.20(4) 119.8 3_667
O1 H1 O2 0.82 1.96 2.758(4) 164.1 1_545
O2 H2 N1 0.82 1.85 2.584(4) 148.1 .
O1 H1 O2 0.82 1.96 2.758(4) 164.1 1_545
O2 H2 N1 0.82 1.85 2.584(4) 148.1 .
O1 H1 O2 0.82 1.96 2.758(4) 164.1 1_545
O2 H2 N1 0.82 1.85 2.584(4) 148.1 .
C51 H51C F3" 0.96 2.61 3.20(4) 119.8 3_667
O1 H1 O2 0.82 1.96 2.758(4) 164.1 1_545
O2 H2 N1 0.82 1.85 2.584(4) 148.1 .
C51 H51C F3" 0.96 2.61 3.20(4) 119.8 3_667
O1 H1 O2 0.82 1.96 2.758(4) 164.1 1_545
O2 H2 N1 0.82 1.85 2.584(4) 148.1 .
C51 H51C F3" 0.96 2.61 3.20(4) 119.8 3_667
O1 H1 O2 0.82 1.96 2.758(4) 164.1 1_545
O2 H2 N1 0.82 1.85 2.584(4) 148.1 .
C51 H51C F3" 0.96 2.61 3.20(4) 119.8 3_667
O1 H1 O2 0.82 1.96 2.758(4) 164.1 1_545
O2 H2 N1 0.82 1.85 2.584(4) 148.1 .
C51 H51C F3" 0.96 2.61 3.20(4) 119.8 3_667

loop_
_geom_torsion_atom_site_label_1
_geom_torsion_atom_site_label_2
_geom_torsion_atom_site_label_3
_geom_torsion_atom_site_label_4
_geom_torsion
C3 N1 C1 N2 0.2(4)
C3 N1 C1 C4 -175.2(4)
C2 N2 C1 N1 -0.9(4)
C11 N2 C1 N1 174.3(4)
C2 N2 C1 C4 174.2(4)
C11 N2 C1 C4 -10.7(7)
C1 N2 C2 C3 1.1(4)
C11 N2 C2 C3 -174.0(4)
C1 N2 C2 C18 -172.8(4)
C11 N2 C2 C18 12.0(6)
C1 N1 C3 C2 0.5(4)
C1 N1 C3 C24 -178.3(4)
N2 C2 C3 N1 -1.0(4)
C18 C2 C3 N1 172.3(4)
N2 C2 C3 C24 177.6(4)
C18 C2 C3 C24 -9.1(8)
N1 C1 C4 C10 147.8(4)
N2 C1 C4 C10 -26.7(7)
N1 C1 C4 C5 -29.5(6)
N2 C1 C4 C5 156.0(4)
C10 C4 C5 C6 -2.9(7)
C1 C4 C5 C6 174.5(4)
C4 C5 C6 C7 4.1(8)
C5 C6 C7 C9 -3.8(8)
C5 C6 C7 C8 179.5(5)
F2' F3' C8 F1' 126.4(8)
F2' F3' C8 F1" 70.4(13)
F2' F3' C8 F3" 144.5(10)
F2' F3' C8 F2" 22.8(9)
F2' F3' C8 C7 -108.3(9)
F3' F2' C8 F1' -85.4(11)
F3' F2' C8 F1" -137.0(9)
F3' F2' C8 F3" -29.5(8)
F3' F2' C8 F2" -153.8(10)
F3' F2' C8 C7 102.7(8)
F2" F1" C8 F3' -74.6(14)
F2" F1" C8 F2' -19.3(11)
F2" F1" C8 F1' -151.4(12)
F2" F1" C8 F3" -128.5(11)
F2" F1" C8 C7 104.1(10)
F1" F2" C8 F3' 132.5(11)
F1" F2" C8 F2' 156.5(13)
F1" F2" C8 F1' 23.4(10)
F1" F2" C8 F3" 72.1(13)
F1" F2" C8 C7 -97.4(10)
C6 C7 C8 F3' -98.5(7)
C9 C7 C8 F3' 84.9(8)
C6 C7 C8 F2' -165.1(7)
C9 C7 C8 F2' 18.3(10)
C6 C7 C8 F1' 21.9(9)
C9 C7 C8 F1' -154.7(6)
C6 C7 C8 F1" 82.5(9)
C9 C7 C8 F1" -94.1(9)
C6 C7 C8 F3" -37.9(10)
C9 C7 C8 F3" 145.5(8)
C6 C7 C8 F2" 132.8(7)
C9 C7 C8 F2" -43.8(9)
C6 C7 C9 C10 2.5(7)
C8 C7 C9 C10 179.2(5)
C7 C9 C10 C4 -1.5(7)
C5 C4 C10 C9 1.6(7)
C1 C4 C10 C9 -175.7(4)
C1 N2 C11 C17 120.9(5)
C2 N2 C11 C17 -64.8(5)
C1 N2 C11 C12 -57.1(5)
C2 N2 C11 C12 117.1(5)
C17 C11 C12 C13 -1.8(7)
N2 C11 C12 C13 176.2(4)
C11 C12 C13 C14 1.5(8)
C12 C13 C14 C16 0.0(8)
C12 C13 C14 C15 -179.1(5)
C13 C14 C16 C17 -1.3(8)
C15 C14 C16 C17 177.8(5)
C12 C11 C17 C16 0.5(7)
N2 C11 C17 C16 -177.4(4)
C14 C16 C17 C11 1.0(7)
N2 C2 C18 C23 113.9(4)
C3 C2 C18 C23 -58.4(6)
N2 C2 C18 C19 -67.2(5)
C3 C2 C18 C19 120.5(5)
C23 C18 C19 O1 179.1(3)
C2 C18 C19 O1 0.2(5)
C23 C18 C19 C20 1.1(5)
C2 C18 C19 C20 -177.8(3)
O1 C19 C20 C21 -179.3(4)
C18 C19 C20 C21 -1.3(6)
C19 C20 C21 C22 0.3(7)
C20 C21 C22 C23 1.0(7)
C19 C18 C23 C22 0.2(6)
C2 C18 C23 C22 179.1(4)
C21 C22 C23 C18 -1.2(7)
N1 C3 C24 C25 161.9(4)
C2 C3 C24 C25 -16.6(7)
N1 C3 C24 C29 -13.9(6)
C2 C3 C24 C29 167.6(5)
C29 C24 C25 C26 -2.1(8)
C3 C24 C25 C26 -178.1(5)
C24 C25 C26 C27 1.2(9)
C25 C26 C27 C28 0.0(10)
C26 C27 C28 C29 -0.3(10)
C27 C28 C29 O2 -179.5(5)
C27 C28 C29 C24 -0.7(9)
C25 C24 C29 O2 -179.5(5)
C3 C24 C29 O2 -3.4(7)
C25 C24 C29 C28 1.8(7)
C3 C24 C29 C28 177.8(5)
